data_7026286
loop_
_publ_author_name
'Liang, Lan-Chang'
'Lee, Wei-Ying'
'Tsai, Tzung-Ling'
'Hsu, Yu-Lin'
'Lee, Ting-Yu'

_publ_section_title
;
 Amido phosphine complexes of zinc: synthesis, structure, and catalytic
 ring-opening polymerization of epsilon-caprolactone.
;
_journal_issue 37
_journal_name_full 'Dalton transactions (Cambridge, England : 2003)'
_journal_page_first 8748
_journal_page_last 8758
_journal_paper_doi 10.1039/c0dt00327a
_journal_volume 39
_journal_year 2010
_chemical_formula_moiety 'C48 H70 N2 P2 Zn'
_chemical_formula_sum 'C48 H70 N2 P2 Zn'
_chemical_formula_weight 802.37
_chemical_name_systematic
;
?
;
_space_group_IT_number 14
_symmetry_cell_setting monoclinic
_symmetry_space_group_name_Hall '-P 2yn'
_symmetry_space_group_name_H-M 'P 1 21/n 1'
_atom_sites_solution_hydrogens geom
_atom_sites_solution_primary direct
_atom_sites_solution_secondary difmap
_audit_creation_method SHELXL-97
_cell_angle_alpha 90.00
_cell_angle_beta 90.8220(10)
_cell_angle_gamma 90.00
_cell_formula_units_Z 4
_cell_length_a 14.6308(2)
_cell_length_b 21.8029(4)
_cell_length_c 15.9501(3)
_cell_measurement_reflns_used 27233
_cell_measurement_temperature 200(2)
_cell_measurement_theta_max 25.028
_cell_measurement_theta_min 2.037
_cell_volume 5087.46(15)
_computing_cell_refinement 'HKL Scalepack (Otwinowski & Minor 1997)'
_computing_data_collection 'Collect (Nonius BV, 1997-2000)'
_computing_data_reduction 'HKL Denzo and Scalepack'
_computing_molecular_graphics 'Ortep-3 for Windows (Farrugia, 1997)'
_computing_publication_material 'WinGX publication routines (Farrugia, 1999)'
_computing_structure_refinement 'SHELXL-97 (Sheldrick, 1997)'
_computing_structure_solution 'SHELXS-86 (Sheldrick, 1986)'
_diffrn_ambient_temperature 200(2)
_diffrn_detector_area_resol_mean 9
_diffrn_measured_fraction_theta_full 0.991
_diffrn_measured_fraction_theta_max 0.991
_diffrn_measurement_device_type KappaCCD
_diffrn_measurement_method 'CCD rotation images, thick slices'
_diffrn_radiation_monochromator graphite
_diffrn_radiation_source 'fine-focus sealed tube'
_diffrn_radiation_type MoK\a
_diffrn_radiation_wavelength 0.71073
_diffrn_reflns_av_R_equivalents 0.0771
_diffrn_reflns_av_sigmaI/netI 0.0758
_diffrn_reflns_limit_h_max 17
_diffrn_reflns_limit_h_min -17
_diffrn_reflns_limit_k_max 21
_diffrn_reflns_limit_k_min -25
_diffrn_reflns_limit_l_max 18
_diffrn_reflns_limit_l_min -18
_diffrn_reflns_number 30751
_diffrn_reflns_theta_full 25.01
_diffrn_reflns_theta_max 25.01
_diffrn_reflns_theta_min 2.10
_exptl_absorpt_coefficient_mu 0.575
_exptl_absorpt_correction_T_max 0.6852
_exptl_absorpt_correction_T_min 0.6344
_exptl_absorpt_correction_type multi-scan
_exptl_absorpt_process_details 'SADABS 2.10 (Sheldrick, 2003)'
_exptl_crystal_colour yellow
_exptl_crystal_density_diffrn 1.048
_exptl_crystal_density_method 'not measured'
_exptl_crystal_description prism
_exptl_crystal_F_000 1728
_exptl_crystal_size_max 0.32
_exptl_crystal_size_mid 0.3
_exptl_crystal_size_min 0.11
_platon_squeeze_details ' ?'
_refine_diff_density_max 0.598
_refine_diff_density_min -0.612
_refine_diff_density_rms 0.157
_refine_ls_extinction_method none
_refine_ls_goodness_of_fit_ref 0.758
_refine_ls_hydrogen_treatment constr
_refine_ls_matrix_type full
_refine_ls_number_parameters 478
_refine_ls_number_reflns 8884
_refine_ls_number_restraints 0
_refine_ls_restrained_S_all 0.758
_refine_ls_R_factor_all 0.0982
_refine_ls_R_factor_gt 0.0599
_refine_ls_shift/su_max 0.019
_refine_ls_shift/su_mean 0.002
_refine_ls_structure_factor_coef Fsqd
_refine_ls_weighting_details 'calc w=1/[\s^2^(Fo^2^)+(0.1796P)^2^+5.7352P] where P=(Fo^2^+2Fc^2^)/3'
_refine_ls_weighting_scheme calc
_refine_ls_wR_factor_gt 0.1766
_refine_ls_wR_factor_ref 0.2112
_reflns_number_gt 5956
_reflns_number_total 8884
_reflns_threshold_expression >2sigma(I)
_cod_data_source_file c0dt00327a.txt
_cod_data_source_block 9145_4d
_cod_original_sg_symbol_H-M 'P 21/n'
_cod_database_code 7026286

loop_
_symmetry_equiv_pos_as_xyz
'x, y, z'
'-x+1/2, y+1/2, -z+1/2'
'-x, -y, -z'
'x-1/2, -y-1/2, z-1/2'

loop_
_atom_site_label
_atom_site_type_symbol
_atom_site_fract_x
_atom_site_fract_y
_atom_site_fract_z
_atom_site_U_iso_or_equiv
_atom_site_adp_type
_atom_site_occupancy
_atom_site_symmetry_multiplicity
_atom_site_calc_flag
_atom_site_refinement_flags
Zn1 Zn 0.30031(3) 0.33974(2) 0.25438(3) 0.03649(19) Uani 1 1 d .
P1 P 0.32041(8) 0.27429(5) 0.13257(7) 0.0397(3) Uani 1 1 d .
P2 P 0.27445(8) 0.31623(6) 0.40127(6) 0.0394(3) Uani 1 1 d .
N1 N 0.4225(2) 0.37308(17) 0.21988(19) 0.0376(8) Uani 1 1 d .
N2 N 0.1827(2) 0.38682(18) 0.2659(2) 0.0450(9) Uani 1 1 d .
C1 C 0.2358(4) 0.2469(2) 0.0535(3) 0.0558(13) Uani 1 1 d .
H1 H 0.2700 0.2329 0.0031 0.067 Uiso 1 1 calc R
C2 C 0.1724(4) 0.2979(3) 0.0265(3) 0.0673(15) Uani 1 1 d .
H2A H 0.2082 0.3319 0.0039 0.101 Uiso 1 1 calc R
H2B H 0.1378 0.3122 0.0749 0.101 Uiso 1 1 calc R
H2C H 0.1300 0.2827 -0.0168 0.101 Uiso 1 1 calc R
C3 C 0.1813(5) 0.1923(3) 0.0864(5) 0.093(2) Uani 1 1 d .
H3A H 0.2234 0.1593 0.1027 0.139 Uiso 1 1 calc R
H3B H 0.1394 0.1775 0.0423 0.139 Uiso 1 1 calc R
H3C H 0.1461 0.2051 0.1352 0.139 Uiso 1 1 calc R
C4 C 0.4038(4) 0.2105(2) 0.1475(3) 0.0587(13) Uani 1 1 d .
H4 H 0.4619 0.2306 0.1668 0.070 Uiso 1 1 calc R
C5 C 0.3791(5) 0.1659(3) 0.2174(5) 0.098(2) Uani 1 1 d .
H5A H 0.3644 0.1890 0.2682 0.147 Uiso 1 1 calc R
H5B H 0.4311 0.1387 0.2291 0.147 Uiso 1 1 calc R
H5C H 0.3260 0.1414 0.1999 0.147 Uiso 1 1 calc R
C6 C 0.4277(5) 0.1771(3) 0.0665(4) 0.0778(17) Uani 1 1 d .
H6A H 0.4452 0.2072 0.0239 0.117 Uiso 1 1 calc R
H6B H 0.3745 0.1538 0.0464 0.117 Uiso 1 1 calc R
H6C H 0.4788 0.1490 0.0772 0.117 Uiso 1 1 calc R
C7 C 0.3909(3) 0.33091(18) 0.0814(2) 0.0347(9) Uani 1 1 d .
C8 C 0.4026(3) 0.3327(2) -0.0053(3) 0.0405(10) Uani 1 1 d .
H8 H 0.3687 0.3055 -0.0402 0.049 Uiso 1 1 calc R
C9 C 0.4634(3) 0.3739(2) -0.0411(3) 0.0493(12) Uani 1 1 d .
H9 H 0.4706 0.3753 -0.1002 0.059 Uiso 1 1 calc R
C10 C 0.5128(3) 0.4126(2) 0.0106(3) 0.0504(12) Uani 1 1 d .
H10 H 0.5559 0.4398 -0.0134 0.061 Uiso 1 1 calc R
C11 C 0.5014(3) 0.4128(2) 0.0962(3) 0.0468(11) Uani 1 1 d .
H11 H 0.5363 0.4403 0.1300 0.056 Uiso 1 1 calc R
C12 C 0.4383(3) 0.37251(18) 0.1350(2) 0.0322(9) Uani 1 1 d .
C13 C 0.4908(3) 0.3996(2) 0.2743(2) 0.0408(10) Uani 1 1 d .
C14 C 0.5744(3) 0.3681(3) 0.2890(3) 0.0578(13) Uani 1 1 d .
C15 C 0.5987(4) 0.3081(3) 0.2441(4) 0.080(2) Uani 1 1 d .
H15 H 0.5566 0.3041 0.1945 0.096 Uiso 1 1 calc R
C16 C 0.5820(9) 0.2536(4) 0.3005(5) 0.173(6) Uani 1 1 d .
H16A H 0.5973 0.2158 0.2707 0.260 Uiso 1 1 calc R
H16B H 0.5176 0.2526 0.3163 0.260 Uiso 1 1 calc R
H16C H 0.6205 0.2571 0.3511 0.260 Uiso 1 1 calc R
C17 C 0.6938(5) 0.3077(7) 0.2126(8) 0.221(8) Uani 1 1 d .
H17A H 0.7050 0.2693 0.1826 0.332 Uiso 1 1 calc R
H17B H 0.7369 0.3111 0.2600 0.332 Uiso 1 1 calc R
H17C H 0.7023 0.3424 0.1746 0.332 Uiso 1 1 calc R
C18 C 0.6366(3) 0.3909(3) 0.3486(3) 0.0668(16) Uani 1 1 d .
H18 H 0.6919 0.3692 0.3591 0.080 Uiso 1 1 calc R
C19 C 0.6199(4) 0.4435(3) 0.3921(3) 0.0700(17) Uani 1 1 d .
H19 H 0.6624 0.4574 0.4335 0.084 Uiso 1 1 calc R
C20 C 0.5416(4) 0.4763(3) 0.3760(3) 0.0637(15) Uani 1 1 d .
H20 H 0.5309 0.5134 0.4054 0.076 Uiso 1 1 calc R
C21 C 0.4764(3) 0.4553(2) 0.3158(3) 0.0489(11) Uani 1 1 d .
C22 C 0.3954(4) 0.4969(2) 0.2955(3) 0.0566(13) Uani 1 1 d .
H22 H 0.3492 0.4723 0.2633 0.068 Uiso 1 1 calc R
C23 C 0.4266(5) 0.5495(3) 0.2399(4) 0.096(2) Uani 1 1 d .
H23A H 0.3743 0.5758 0.2259 0.144 Uiso 1 1 calc R
H23B H 0.4523 0.5328 0.1882 0.144 Uiso 1 1 calc R
H23C H 0.4733 0.5736 0.2697 0.144 Uiso 1 1 calc R
C24 C 0.3484(4) 0.5233(3) 0.3735(4) 0.0702(15) Uani 1 1 d .
H24A H 0.2963 0.5486 0.3558 0.105 Uiso 1 1 calc R
H24B H 0.3921 0.5484 0.4055 0.105 Uiso 1 1 calc R
H24C H 0.3269 0.4895 0.4087 0.105 Uiso 1 1 calc R
C25 C 0.3553(3) 0.3087(2) 0.4906(3) 0.0528(12) Uani 1 1 d .
H25 H 0.3188 0.3110 0.5430 0.063 Uiso 1 1 calc R
C26 C 0.4236(4) 0.3611(3) 0.4935(3) 0.0682(15) Uani 1 1 d .
H26A H 0.3909 0.4003 0.4949 0.102 Uiso 1 1 calc R
H26B H 0.4619 0.3595 0.4436 0.102 Uiso 1 1 calc R
H26C H 0.4623 0.3572 0.5439 0.102 Uiso 1 1 calc R
C27 C 0.4037(5) 0.2463(3) 0.4903(4) 0.092(2) Uani 1 1 d .
H27A H 0.3581 0.2135 0.4896 0.137 Uiso 1 1 calc R
H27B H 0.4424 0.2426 0.5407 0.137 Uiso 1 1 calc R
H27C H 0.4418 0.2431 0.4404 0.137 Uiso 1 1 calc R
C28 C 0.1846(4) 0.2569(2) 0.4179(3) 0.0554(13) Uani 1 1 d .
H28 H 0.1297 0.2733 0.3871 0.066 Uiso 1 1 calc R
C29 C 0.2022(5) 0.1959(3) 0.3773(5) 0.094(2) Uani 1 1 d .
H29A H 0.2210 0.2023 0.3192 0.140 Uiso 1 1 calc R
H29B H 0.1463 0.1712 0.3780 0.140 Uiso 1 1 calc R
H29C H 0.2509 0.1745 0.4083 0.140 Uiso 1 1 calc R
C30 C 0.1538(5) 0.2516(4) 0.5081(4) 0.095(2) Uani 1 1 d .
H30A H 0.1422 0.2926 0.5307 0.143 Uiso 1 1 calc R
H30B H 0.2016 0.2315 0.5418 0.143 Uiso 1 1 calc R
H30C H 0.0975 0.2273 0.5102 0.143 Uiso 1 1 calc R
C31 C 0.2109(3) 0.3863(2) 0.4169(2) 0.0397(10) Uani 1 1 d .
C32 C 0.1979(3) 0.4138(2) 0.4944(3) 0.0506(12) Uani 1 1 d .
H32 H 0.2268 0.3964 0.5425 0.061 Uiso 1 1 calc R
C33 C 0.1443(3) 0.4657(3) 0.5041(3) 0.0598(14) Uani 1 1 d .
H33 H 0.1380 0.4843 0.5576 0.072 Uiso 1 1 calc R
C34 C 0.1003(4) 0.4897(3) 0.4349(3) 0.0629(14) Uani 1 1 d .
H34 H 0.0622 0.5247 0.4410 0.076 Uiso 1 1 calc R
C35 C 0.1106(3) 0.4636(2) 0.3562(3) 0.0566(13) Uani 1 1 d .
H35 H 0.0785 0.4807 0.3095 0.068 Uiso 1 1 calc R
C36 C 0.1679(3) 0.4123(2) 0.3439(3) 0.0432(11) Uani 1 1 d .
C37 C 0.1134(3) 0.3978(2) 0.2022(3) 0.0444(11) Uani 1 1 d .
C38 C 0.0273(3) 0.3697(3) 0.2093(3) 0.0644(15) Uani 1 1 d .
C39 C 0.0007(4) 0.3335(4) 0.2861(4) 0.095(3) Uani 1 1 d .
H39 H 0.0539 0.3335 0.3261 0.114 Uiso 1 1 calc R
C40 C -0.0208(7) 0.2687(4) 0.2644(6) 0.139(4) Uani 1 1 d .
H40A H -0.0388 0.2466 0.3150 0.208 Uiso 1 1 calc R
H40B H 0.0334 0.2492 0.2406 0.208 Uiso 1 1 calc R
H40C H -0.0710 0.2676 0.2231 0.208 Uiso 1 1 calc R
C41 C -0.0823(5) 0.3639(5) 0.3313(5) 0.141(4) Uani 1 1 d .
H41A H -0.0663 0.4059 0.3477 0.212 Uiso 1 1 calc R
H41B H -0.0972 0.3401 0.3814 0.212 Uiso 1 1 calc R
H41C H -0.1354 0.3647 0.2931 0.212 Uiso 1 1 calc R
C42 C -0.0370(4) 0.3771(3) 0.1440(3) 0.0688(16) Uani 1 1 d .
H42 H -0.0955 0.3587 0.1492 0.083 Uiso 1 1 calc R
C43 C -0.0188(3) 0.4096(3) 0.0738(3) 0.0631(14) Uani 1 1 d .
H43 H -0.0623 0.4119 0.0291 0.076 Uiso 1 1 calc R
C44 C 0.0630(4) 0.4389(2) 0.0686(3) 0.0580(13) Uani 1 1 d .
H44 H 0.0748 0.4635 0.0208 0.070 Uiso 1 1 calc R
C45 C 0.1307(3) 0.4338(2) 0.1320(3) 0.0447(11) Uani 1 1 d .
C46 C 0.2182(4) 0.4722(2) 0.1246(3) 0.0577(13) Uani 1 1 d .
H46 H 0.2657 0.4541 0.1629 0.069 Uiso 1 1 calc R
C47 C 0.2572(4) 0.4748(3) 0.0366(3) 0.0666(15) Uani 1 1 d .
H47A H 0.3138 0.4988 0.0376 0.100 Uiso 1 1 calc R
H47B H 0.2127 0.4942 -0.0015 0.100 Uiso 1 1 calc R
H47C H 0.2701 0.4331 0.0171 0.100 Uiso 1 1 calc R
C48 C 0.1975(6) 0.5365(3) 0.1546(4) 0.099(2) Uani 1 1 d .
H48A H 0.2529 0.5616 0.1516 0.148 Uiso 1 1 calc R
H48B H 0.1767 0.5350 0.2127 0.148 Uiso 1 1 calc R
H48C H 0.1496 0.5546 0.1188 0.148 Uiso 1 1 calc R

loop_
_atom_site_aniso_label
_atom_site_aniso_U_11
_atom_site_aniso_U_22
_atom_site_aniso_U_33
_atom_site_aniso_U_23
_atom_site_aniso_U_13
_atom_site_aniso_U_12
Zn1 0.0287(3) 0.0517(3) 0.0290(3) 0.0033(2) 0.00186(18) -0.0020(2)
P1 0.0401(6) 0.0425(7) 0.0364(6) 0.0028(5) 0.0000(5) -0.0087(5)
P2 0.0356(6) 0.0536(7) 0.0291(5) 0.0059(5) 0.0012(4) 0.0038(5)
N1 0.0327(19) 0.054(2) 0.0260(17) -0.0028(15) 0.0012(13) -0.0099(16)
N2 0.035(2) 0.068(3) 0.0319(18) 0.0014(17) -0.0047(15) 0.0058(18)
C1 0.056(3) 0.053(3) 0.058(3) -0.007(2) -0.004(2) -0.022(3)
C2 0.056(3) 0.079(4) 0.066(3) -0.003(3) -0.024(3) -0.010(3)
C3 0.078(5) 0.080(4) 0.120(6) 0.007(4) -0.016(4) -0.045(4)
C4 0.069(4) 0.051(3) 0.056(3) 0.010(2) 0.007(3) -0.003(3)
C5 0.094(5) 0.084(5) 0.117(6) 0.049(4) 0.023(4) 0.013(4)
C6 0.085(4) 0.059(4) 0.089(4) -0.007(3) 0.004(4) 0.010(3)
C7 0.038(2) 0.034(2) 0.032(2) -0.0026(17) 0.0033(17) -0.0021(18)
C8 0.044(3) 0.045(3) 0.032(2) -0.0069(18) 0.0030(18) -0.007(2)
C9 0.056(3) 0.057(3) 0.036(2) -0.001(2) 0.011(2) -0.001(2)
C10 0.054(3) 0.054(3) 0.044(3) 0.006(2) 0.012(2) -0.014(2)
C11 0.045(3) 0.050(3) 0.045(3) -0.006(2) 0.009(2) -0.017(2)
C12 0.028(2) 0.039(2) 0.030(2) -0.0006(17) -0.0016(15) -0.0042(17)
C13 0.031(2) 0.062(3) 0.029(2) -0.005(2) 0.0015(16) -0.013(2)
C14 0.033(3) 0.093(4) 0.047(3) -0.009(3) -0.003(2) -0.006(3)
C15 0.042(3) 0.124(6) 0.073(4) -0.037(4) -0.010(3) 0.017(3)
C16 0.334(16) 0.108(7) 0.076(5) -0.002(5) -0.042(7) 0.113(9)
C17 0.053(5) 0.394(19) 0.217(11) -0.228(13) 0.010(6) 0.012(8)
C18 0.032(3) 0.118(5) 0.051(3) -0.015(3) -0.007(2) -0.006(3)
C19 0.044(3) 0.118(5) 0.047(3) -0.017(3) -0.013(2) -0.018(3)
C20 0.074(4) 0.074(4) 0.043(3) -0.012(3) -0.001(2) -0.023(3)
C21 0.049(3) 0.060(3) 0.038(2) -0.003(2) 0.000(2) -0.014(2)
C22 0.071(4) 0.052(3) 0.047(3) -0.003(2) -0.007(2) -0.011(3)
C23 0.124(6) 0.083(5) 0.081(4) 0.025(4) 0.012(4) 0.000(4)
C24 0.077(4) 0.066(4) 0.068(4) -0.008(3) 0.003(3) 0.001(3)
C25 0.048(3) 0.074(3) 0.036(2) 0.004(2) -0.004(2) 0.011(3)
C26 0.052(3) 0.098(4) 0.055(3) 0.009(3) -0.014(2) -0.002(3)
C27 0.076(4) 0.108(5) 0.090(5) 0.008(4) -0.020(3) 0.030(4)
C28 0.053(3) 0.065(3) 0.048(3) 0.000(2) 0.009(2) -0.007(3)
C29 0.098(5) 0.067(4) 0.118(6) -0.010(4) 0.046(4) -0.021(4)
C30 0.080(4) 0.138(6) 0.068(4) -0.005(4) 0.036(3) -0.037(4)
C31 0.034(2) 0.054(3) 0.031(2) 0.0027(19) 0.0018(17) 0.002(2)
C32 0.047(3) 0.070(3) 0.034(2) 0.003(2) 0.0001(19) 0.009(2)
C33 0.057(3) 0.075(4) 0.047(3) -0.010(3) 0.012(2) 0.017(3)
C34 0.058(3) 0.075(4) 0.056(3) -0.002(3) 0.009(2) 0.026(3)
C35 0.045(3) 0.080(4) 0.045(3) 0.009(2) 0.004(2) 0.025(3)
C36 0.034(2) 0.060(3) 0.036(2) 0.009(2) 0.0039(17) 0.002(2)
C37 0.032(2) 0.066(3) 0.035(2) 0.004(2) -0.0039(17) 0.006(2)
C38 0.040(3) 0.105(4) 0.048(3) 0.024(3) -0.007(2) -0.003(3)
C39 0.052(4) 0.159(7) 0.073(4) 0.053(4) -0.020(3) -0.031(4)
C40 0.133(8) 0.145(8) 0.137(8) 0.084(7) -0.033(6) -0.043(6)
C41 0.058(4) 0.286(13) 0.080(5) 0.041(7) 0.012(4) -0.029(6)
C42 0.041(3) 0.106(5) 0.059(3) 0.026(3) -0.010(2) -0.004(3)
C43 0.044(3) 0.092(4) 0.053(3) 0.015(3) -0.021(2) 0.010(3)
C44 0.061(3) 0.072(3) 0.041(3) 0.014(2) -0.014(2) 0.005(3)
C45 0.047(3) 0.048(3) 0.039(2) 0.003(2) -0.0065(19) 0.007(2)
C46 0.065(3) 0.054(3) 0.053(3) 0.013(2) -0.012(2) -0.008(3)
C47 0.067(4) 0.064(3) 0.068(3) 0.011(3) 0.002(3) -0.003(3)
C48 0.147(7) 0.060(4) 0.089(5) -0.011(3) 0.022(5) -0.035(4)

loop_
_atom_type_symbol
_atom_type_description
_atom_type_scat_dispersion_real
_atom_type_scat_dispersion_imag
_atom_type_scat_source
C C 0.0033 0.0016 'International Tables Vol C Tables 4.2.6.8 and 6.1.1.4'
H H 0.0000 0.0000 'International Tables Vol C Tables 4.2.6.8 and 6.1.1.4'
Zn Zn 0.2839 1.4301 'International Tables Vol C Tables 4.2.6.8 and 6.1.1.4'
P P 0.1023 0.0942 'International Tables Vol C Tables 4.2.6.8 and 6.1.1.4'
O O 0.0106 0.0060 'International Tables Vol C Tables 4.2.6.8 and 6.1.1.4'
N N 0.0061 0.0033 'International Tables Vol C Tables 4.2.6.8 and 6.1.1.4'

loop_
_geom_angle_atom_site_label_1
_geom_angle_atom_site_label_2
_geom_angle_atom_site_label_3
_geom_angle
N2 Zn1 N1 127.16(16)
N2 Zn1 P2 82.78(10)
N1 Zn1 P2 119.34(9)
N2 Zn1 P1 119.04(10)
N1 Zn1 P1 82.85(10)
P2 Zn1 P1 131.91(4)
C7 P1 C1 107.0(2)
C7 P1 C4 101.0(2)
C1 P1 C4 106.0(2)
C7 P1 Zn1 92.09(13)
C1 P1 Zn1 130.21(18)
C4 P1 Zn1 114.97(17)
C31 P2 C25 107.1(2)
C31 P2 C28 101.6(2)
C25 P2 C28 105.9(2)
C31 P2 Zn1 92.40(13)
C25 P2 Zn1 130.93(16)
C28 P2 Zn1 113.72(16)
C12 N1 C13 118.3(3)
C12 N1 Zn1 115.3(2)
C13 N1 Zn1 126.4(2)
C36 N2 C37 116.7(3)
C36 N2 Zn1 115.6(3)
C37 N2 Zn1 127.6(3)
C2 C1 C3 110.5(5)
C2 C1 P1 111.0(3)
C3 C1 P1 111.3(4)
C2 C1 H1 107.9
C3 C1 H1 107.9
P1 C1 H1 107.9
C1 C2 H2A 109.5
C1 C2 H2B 109.5
H2A C2 H2B 109.5
C1 C2 H2C 109.5
H2A C2 H2C 109.5
H2B C2 H2C 109.5
C1 C3 H3A 109.5
C1 C3 H3B 109.5
H3A C3 H3B 109.5
C1 C3 H3C 109.5
H3A C3 H3C 109.5
H3B C3 H3C 109.5
C5 C4 C6 112.0(5)
C5 C4 P1 114.1(4)
C6 C4 P1 113.8(4)
C5 C4 H4 105.3
C6 C4 H4 105.3
P1 C4 H4 105.3
C4 C5 H5A 109.5
C4 C5 H5B 109.5
H5A C5 H5B 109.5
C4 C5 H5C 109.5
H5A C5 H5C 109.5
H5B C5 H5C 109.5
C4 C6 H6A 109.5
C4 C6 H6B 109.5
H6A C6 H6B 109.5
C4 C6 H6C 109.5
H6A C6 H6C 109.5
H6B C6 H6C 109.5
C8 C7 C12 120.8(4)
C8 C7 P1 123.0(3)
C12 C7 P1 116.1(3)
C7 C8 C9 120.9(4)
C7 C8 H8 119.6
C9 C8 H8 119.6
C10 C9 C8 118.8(4)
C10 C9 H9 120.6
C8 C9 H9 120.6
C9 C10 C11 121.7(4)
C9 C10 H10 119.2
C11 C10 H10 119.2
C10 C11 C12 121.2(4)
C10 C11 H11 119.4
C12 C11 H11 119.4
N1 C12 C11 122.7(4)
N1 C12 C7 120.7(3)
C11 C12 C7 116.6(3)
C21 C13 C14 118.6(4)
C21 C13 N1 121.8(4)
C14 C13 N1 119.6(4)
C18 C14 C13 119.3(5)
C18 C14 C15 117.9(5)
C13 C14 C15 122.8(4)
C17 C15 C14 112.7(7)
C17 C15 C16 110.9(9)
C14 C15 C16 110.6(5)
C17 C15 H15 107.5
C14 C15 H15 107.5
C16 C15 H15 107.5
C15 C16 H16A 109.5
C15 C16 H16B 109.5
H16A C16 H16B 109.5
C15 C16 H16C 109.5
H16A C16 H16C 109.5
H16B C16 H16C 109.5
C15 C17 H17A 109.5
C15 C17 H17B 109.5
H17A C17 H17B 109.5
C15 C17 H17C 109.5
H17A C17 H17C 109.5
H17B C17 H17C 109.5
C19 C18 C14 121.7(5)
C19 C18 H18 119.2
C14 C18 H18 119.2
C18 C19 C20 119.8(5)
C18 C19 H19 120.1
C20 C19 H19 120.1
C19 C20 C21 120.8(5)
C19 C20 H20 119.6
C21 C20 H20 119.6
C13 C21 C20 119.6(5)
C13 C21 C22 122.5(4)
C20 C21 C22 117.8(5)
C21 C22 C23 109.5(5)
C21 C22 C24 113.9(4)
C23 C22 C24 109.3(5)
C21 C22 H22 108.0
C23 C22 H22 108.0
C24 C22 H22 108.0
C22 C23 H23A 109.5
C22 C23 H23B 109.5
H23A C23 H23B 109.5
C22 C23 H23C 109.5
H23A C23 H23C 109.5
H23B C23 H23C 109.5
C22 C24 H24A 109.5
C22 C24 H24B 109.5
H24A C24 H24B 109.5
C22 C24 H24C 109.5
H24A C24 H24C 109.5
H24B C24 H24C 109.5
C26 C25 C27 111.2(5)
C26 C25 P2 111.9(3)
C27 C25 P2 111.6(4)
C26 C25 H25 107.3
C27 C25 H25 107.3
P2 C25 H25 107.3
C25 C26 H26A 109.5
C25 C26 H26B 109.5
H26A C26 H26B 109.5
C25 C26 H26C 109.5
H26A C26 H26C 109.5
H26B C26 H26C 109.5
C25 C27 H27A 109.5
C25 C27 H27B 109.5
H27A C27 H27B 109.5
C25 C27 H27C 109.5
H27A C27 H27C 109.5
H27B C27 H27C 109.5
C29 C28 C30 113.3(5)
C29 C28 P2 115.2(4)
C30 C28 P2 114.0(4)
C29 C28 H28 104.2
C30 C28 H28 104.2
P2 C28 H28 104.2
C28 C29 H29A 109.5
C28 C29 H29B 109.5
H29A C29 H29B 109.5
C28 C29 H29C 109.5
H29A C29 H29C 109.5
H29B C29 H29C 109.5
C28 C30 H30A 109.5
C28 C30 H30B 109.5
H30A C30 H30B 109.5
C28 C30 H30C 109.5
H30A C30 H30C 109.5
H30B C30 H30C 109.5
C32 C31 C36 119.2(4)
C32 C31 P2 124.4(3)
C36 C31 P2 116.4(3)
C31 C32 C33 122.5(4)
C31 C32 H32 118.8
C33 C32 H32 118.8
C34 C33 C32 118.7(5)
C34 C33 H33 120.6
C32 C33 H33 120.6
C33 C34 C35 121.0(5)
C33 C34 H34 119.5
C35 C34 H34 119.5
C34 C35 C36 121.4(4)
C34 C35 H35 119.3
C36 C35 H35 119.3
N2 C36 C31 120.0(4)
N2 C36 C35 122.9(4)
C31 C36 C35 117.1(4)
C45 C37 C38 118.9(4)
C45 C37 N2 121.7(4)
C38 C37 N2 119.4(4)
C42 C38 C37 118.8(5)
C42 C38 C39 118.9(5)
C37 C38 C39 122.3(4)
C40 C39 C38 111.2(7)
C40 C39 C41 110.3(7)
C38 C39 C41 111.3(6)
C40 C39 H39 108.0
C38 C39 H39 108.0
C41 C39 H39 108.0
C39 C40 H40A 109.5
C39 C40 H40B 109.5
H40A C40 H40B 109.5
C39 C40 H40C 109.5
H40A C40 H40C 109.5
H40B C40 H40C 109.5
C39 C41 H41A 109.5
C39 C41 H41B 109.5
H41A C41 H41B 109.5
C39 C41 H41C 109.5
H41A C41 H41C 109.5
H41B C41 H41C 109.5
C43 C42 C38 122.4(5)
C43 C42 H42 118.8
C38 C42 H42 118.8
C44 C43 C42 118.7(5)
C44 C43 H43 120.6
C42 C43 H43 120.7
C43 C44 C45 121.9(5)
C43 C44 H44 119.0
C45 C44 H44 119.0
C37 C45 C44 119.1(4)
C37 C45 C46 122.0(4)
C44 C45 C46 118.7(4)
C47 C46 C45 114.6(4)
C47 C46 C48 109.5(5)
C45 C46 C48 108.1(5)
C47 C46 H46 108.2
C45 C46 H46 108.2
C48 C46 H46 108.2
C46 C47 H47A 109.5
C46 C47 H47B 109.5
H47A C47 H47B 109.5
C46 C47 H47C 109.5
H47A C47 H47C 109.5
H47B C47 H47C 109.5
C46 C48 H48A 109.5
C46 C48 H48B 109.5
H48A C48 H48B 109.5
C46 C48 H48C 109.5
H48A C48 H48C 109.5
H48B C48 H48C 109.5

loop_
_geom_bond_atom_site_label_1
_geom_bond_atom_site_label_2
_geom_bond_distance
Zn1 N2 2.015(4)
Zn1 N1 2.014(3)
Zn1 P2 2.4333(11)
Zn1 P1 2.4319(12)
P1 C7 1.811(4)
P1 C1 1.853(5)
P1 C4 1.864(5)
P2 C31 1.807(4)
P2 C25 1.845(5)
P2 C28 1.866(5)
N1 C12 1.377(5)
N1 C13 1.437(5)
N2 C36 1.382(5)
N2 C37 1.445(5)
C1 C2 1.507(7)
C1 C3 1.530(7)
C1 H1 1.0000
C2 H2A 0.9800
C2 H2B 0.9800
C2 H2C 0.9800
C3 H3A 0.9800
C3 H3B 0.9800
C3 H3C 0.9800
C4 C5 1.526(7)
C4 C6 1.528(8)
C4 H4 1.0000
C5 H5A 0.9800
C5 H5B 0.9800
C5 H5C 0.9800
C6 H6A 0.9800
C6 H6B 0.9800
C6 H6C 0.9800
C7 C8 1.395(6)
C7 C12 1.420(5)
C8 C9 1.392(6)
C8 H8 0.9500
C9 C10 1.377(7)
C9 H9 0.9500
C10 C11 1.379(6)
C10 H10 0.9500
C11 C12 1.422(6)
C11 H11 0.9500
C13 C21 1.400(6)
C13 C14 1.420(7)
C14 C18 1.399(7)
C14 C15 1.535(8)
C15 C17 1.487(9)
C15 C16 1.511(11)
C15 H15 1.0000
C16 H16A 0.9800
C16 H16B 0.9800
C16 H16C 0.9800
C17 H17A 0.9800
C17 H17B 0.9800
C17 H17C 0.9800
C18 C19 1.365(8)
C18 H18 0.9500
C19 C20 1.371(8)
C19 H19 0.9500
C20 C21 1.418(7)
C20 H20 0.9500
C21 C22 1.522(7)
C22 C23 1.524(8)
C22 C24 1.541(7)
C22 H22 1.0000
C23 H23A 0.9800
C23 H23B 0.9800
C23 H23C 0.9800
C24 H24A 0.9800
C24 H24B 0.9800
C24 H24C 0.9800
C25 C26 1.518(7)
C25 C27 1.535(8)
C25 H25 1.0000
C26 H26A 0.9800
C26 H26B 0.9800
C26 H26C 0.9800
C27 H27A 0.9800
C27 H27B 0.9800
C27 H27C 0.9800
C28 C29 1.503(8)
C28 C30 1.519(7)
C28 H28 1.0000
C29 H29A 0.9800
C29 H29B 0.9800
C29 H29C 0.9800
C30 H30A 0.9800
C30 H30B 0.9800
C30 H30C 0.9800
C31 C32 1.390(6)
C31 C36 1.432(6)
C32 C33 1.386(7)
C32 H32 0.9500
C33 C34 1.373(7)
C33 H33 0.9500
C34 C35 1.389(7)
C34 H34 0.9500
C35 C36 1.413(6)
C35 H35 0.9500
C37 C45 1.394(6)
C37 C38 1.406(7)
C38 C42 1.403(7)
C38 C39 1.514(8)
C39 C40 1.488(11)
C39 C41 1.568(11)
C39 H39 1.0000
C40 H40A 0.9800
C40 H40B 0.9800
C40 H40C 0.9800
C41 H41A 0.9800
C41 H41B 0.9800
C41 H41C 0.9800
C42 C43 1.354(7)
C42 H42 0.9500
C43 C44 1.360(7)
C43 H43 0.9500
C44 C45 1.410(6)
C44 H44 0.9500
C45 C46 1.535(7)
C46 C47 1.523(7)
C46 C48 1.514(8)
C46 H46 1.0000
C47 H47A 0.9800
C47 H47B 0.9800
C47 H47C 0.9800
C48 H48A 0.9800
C48 H48B 0.9800
C48 H48C 0.9800

loop_
_platon_squeeze_void_nr
_platon_squeeze_void_average_x
_platon_squeeze_void_average_y
_platon_squeeze_void_average_z
_platon_squeeze_void_volume
_platon_squeeze_void_count_electrons
1 -0.208 0.564 0.205 223.7 22.2
2 0.208 0.436 0.795 223.6 22.8
3 0.291 0.936 0.705 223.7 22.1
4 0.708 0.064 0.295 223.6 22.5
